data_4105667
loop_
_publ_author_name
'Pascal Dimitrov Raytchev'
'Alexandre Martinez'
'Heinz Gornitzka'
'Jean-Pierre Dutasta'

_publ_section_title
;
 Encaging the Verkade's Superbases: Thermodynamic and Kinetic Consequences
;
_journal_name_full 'Journal of the American Chemical Society'
_journal_page_first 2157
_journal_page_last 2159
_journal_paper_doi 10.1021/ja1110333
_journal_volume 133
_journal_year 2011
_chemical_formula_sum 'C61.5 H78 Cl10 N4 O11.5 P'
_chemical_formula_weight 1442.75
_chemical_name_systematic
; 
 ? 
;
_space_group_IT_number 15
_symmetry_cell_setting monoclinic
_symmetry_space_group_name_Hall '-C 2yc'
_symmetry_space_group_name_H-M 'C 1 2/c 1'
_atom_sites_solution_hydrogens geom
_atom_sites_solution_primary direct
_atom_sites_solution_secondary difmap
_audit_creation_method SHELXL-97
_cell_angle_alpha 90.00
_cell_angle_beta 123.69(17)
_cell_angle_gamma 90.00
_cell_formula_units_Z 8
_cell_length_a 27.8(3)
_cell_length_b 26.2(3)
_cell_length_c 21.3(2)
_cell_measurement_reflns_used 2050
_cell_measurement_temperature 173(2)
_cell_measurement_theta_max 12.34
_cell_measurement_theta_min 2.87
_cell_volume 12908(2)
_computing_cell_refinement 'Bruker SMART'
_computing_data_collection 'Bruker SMART'
_computing_data_reduction 'Bruker SAINT'
_computing_molecular_graphics 'Bruker SHELXTL'
_computing_publication_material 'Bruker SHELXTL'
_computing_structure_refinement 'SHELXL-97 (Sheldrick, 1997)'
_computing_structure_solution 'SHELXS-97 (Sheldrick, 1990)'
_diffrn_ambient_temperature 173(2)
_diffrn_measured_fraction_theta_full 0.927
_diffrn_measured_fraction_theta_max 0.927
_diffrn_measurement_device_type 'CCD area detector'
_diffrn_measurement_method 'phi and omega scans'
_diffrn_radiation_monochromator graphite
_diffrn_radiation_source 'fine-focus sealed tube'
_diffrn_radiation_type MoK\a
_diffrn_radiation_wavelength 0.71073
_diffrn_reflns_av_R_equivalents 0.4040
_diffrn_reflns_av_sigmaI/netI 0.3143
_diffrn_reflns_limit_h_max 28
_diffrn_reflns_limit_h_min -26
_diffrn_reflns_limit_k_max 27
_diffrn_reflns_limit_k_min -27
_diffrn_reflns_limit_l_max 22
_diffrn_reflns_limit_l_min -22
_diffrn_reflns_number 48340
_diffrn_reflns_theta_full 21.73
_diffrn_reflns_theta_max 21.73
_diffrn_reflns_theta_min 5.18
_exptl_absorpt_coefficient_mu 0.521
_exptl_absorpt_correction_T_max 0.8188
_exptl_absorpt_correction_T_min 0.7808
_exptl_absorpt_correction_type multi-scan
_exptl_absorpt_process_details 'SADABS (Bruker-AXS)'
_exptl_crystal_colour colourless
_exptl_crystal_density_diffrn 1.485
_exptl_crystal_description block
_exptl_crystal_F_000 6016
_exptl_crystal_size_max 0.50
_exptl_crystal_size_mid 0.50
_exptl_crystal_size_min 0.40
_refine_diff_density_max 0.719
_refine_diff_density_min -0.459
_refine_diff_density_rms 0.110
_refine_ls_extinction_coef 0.0046(6)
_refine_ls_extinction_expression Fc^*^=kFc[1+0.001xFc^2^\l^3^/sin(2\q)]^-1/4^
_refine_ls_extinction_method SHELXL
_refine_ls_goodness_of_fit_ref 1.035
_refine_ls_hydrogen_treatment mixed
_refine_ls_matrix_type full
_refine_ls_number_parameters 895
_refine_ls_number_reflns 7075
_refine_ls_number_restraints 370
_refine_ls_restrained_S_all 1.023
_refine_ls_R_factor_all 0.3150
_refine_ls_R_factor_gt 0.1305
_refine_ls_shift/su_max 0.000
_refine_ls_shift/su_mean 0.000
_refine_ls_structure_factor_coef Fsqd
_refine_ls_weighting_details 'calc w=1/[\s^2^(Fo^2^)+(0.2000P)^2^+0.0000P] where P=(Fo^2^+2Fc^2^)/3'
_refine_ls_weighting_scheme calc
_refine_ls_wR_factor_gt 0.3094
_refine_ls_wR_factor_ref 0.4145
_reflns_number_gt 2250
_reflns_number_total 7075
_reflns_threshold_expression >2sigma(I)
_cod_data_source_file ja1110333_si_002.cif
_cod_data_source_block alex3cc
_cod_depositor_comments
;
The following automatic conversions were performed:

'_exptl_absorpt_correction_type' value 'multi-scans' was replaced
with the value 'multi-scan' as specified in the replacement file
'src/cod-tools/trunk/data/replacement-values/replacement_values.lst'.

Automatic conversion script
Id: cif_fix_values 5376 2017-05-30 11:51:03Z andrius 
;
_cod_original_cell_volume 12907(258)
_cod_original_formula_sum 'C61.50 H78 Cl10 N4 O11.50 P'
_cod_database_code 4105667

loop_
_symmetry_equiv_pos_as_xyz
'x, y, z'
'-x, y, -z+1/2'
'x+1/2, y+1/2, z'
'-x+1/2, y+1/2, -z+1/2'
'-x, -y, -z'
'x, -y, z-1/2'
'-x+1/2, -y+1/2, -z'
'x+1/2, -y+1/2, z-1/2'

loop_
_atom_site_label
_atom_site_type_symbol
_atom_site_fract_x
_atom_site_fract_y
_atom_site_fract_z
_atom_site_U_iso_or_equiv
_atom_site_adp_type
_atom_site_occupancy
_atom_site_symmetry_multiplicity
_atom_site_calc_flag
_atom_site_refinement_flags
_atom_site_disorder_assembly
_atom_site_disorder_group
P1 P 0.3313(2) 0.1220(2) 0.4027(3) 0.0600(15) Uani 1 1 d U . .
H1 H 0.293(7) 0.157(6) 0.363(9) 0.090 Uiso 1 1 d . . .
N1 N 0.3842(6) 0.0665(5) 0.4552(8) 0.061(3) Uani 1 1 d U . .
N2 N 0.3645(6) 0.1300(6) 0.3603(7) 0.066(4) Uani 1 1 d U . .
N3 N 0.2821(6) 0.0803(6) 0.3745(8) 0.068(4) Uani 1 1 d U . .
N4 N 0.3568(6) 0.1475(6) 0.4873(7) 0.059(3) Uani 1 1 d U . .
O1 O 0.4255(5) 0.3438(5) 0.2826(6) 0.071(3) Uani 1 1 d U . .
O2 O 0.3186(5) 0.3891(5) 0.1917(6) 0.072(4) Uani 1 1 d U . .
O3 O 0.2699(5) 0.4178(5) 0.2564(7) 0.079(4) Uani 1 1 d U . .
O4 O 0.1332(5) 0.0489(5) 0.0250(7) 0.083(4) Uani 1 1 d U . .
O5 O 0.1104(5) 0.1405(5) -0.0469(7) 0.071(3) Uani 1 1 d U . .
O6 O 0.2094(5) 0.1818(5) -0.0004(7) 0.069(3) Uani 1 1 d U . .
O7 O 0.1357(5) 0.2837(5) 0.3331(6) 0.067(3) Uani 1 1 d U . .
O8 O 0.0311(5) 0.3003(5) 0.1916(7) 0.069(3) Uani 1 1 d U . .
O9 O -0.0147(5) 0.2283(5) 0.0998(7) 0.075(4) Uani 1 1 d U . .
C1 C 0.4352(7) 0.0771(7) 0.4532(10) 0.069(5) Uani 1 1 d U . .
H1A H 0.4612 0.1018 0.4931 0.083 Uiso 1 1 calc R . .
H1B H 0.4570 0.0454 0.4602 0.083 Uiso 1 1 calc R . .
C2 C 0.4119(8) 0.0984(8) 0.3792(10) 0.076(5) Uani 1 1 d U . .
H2A H 0.4419 0.1187 0.3791 0.091 Uiso 1 1 calc R . .
H2B H 0.3992 0.0707 0.3417 0.091 Uiso 1 1 calc R . .
C3 C 0.3378(7) 0.1558(6) 0.2908(9) 0.061(4) Uani 1 1 d U . .
H3A H 0.2974 0.1634 0.2735 0.073 Uiso 1 1 calc R . .
H3B H 0.3366 0.1324 0.2533 0.073 Uiso 1 1 calc R . .
C4 C 0.3654(7) 0.2028(7) 0.2915(9) 0.056(4) Uani 1 1 d U . .
C5 C 0.3819(7) 0.2118(7) 0.2417(10) 0.064(5) Uani 1 1 d U . .
H5 H 0.3789 0.1853 0.2093 0.076 Uiso 1 1 calc R . .
C6 C 0.4020(8) 0.2581(7) 0.2393(9) 0.061(5) Uani 1 1 d U . .
H6 H 0.4137 0.2632 0.2054 0.074 Uiso 1 1 calc R . .
C7 C 0.4062(7) 0.2961(8) 0.2819(9) 0.054(4) Uani 1 1 d U . .
C8 C 0.3900(7) 0.2882(7) 0.3313(9) 0.058(4) Uani 1 1 d U . .
H8 H 0.3910 0.3153 0.3617 0.070 Uiso 1 1 calc R . .
C9 C 0.3726(8) 0.2411(8) 0.3357(10) 0.068(5) Uani 1 1 d U . .
H9 H 0.3651 0.2351 0.3734 0.082 Uiso 1 1 calc R . .
C10 C 0.4066(8) 0.3660(7) 0.2123(9) 0.068(5) Uani 1 1 d U . .
H10A H 0.4245 0.3475 0.1897 0.082 Uiso 1 1 calc R . .
H10B H 0.4202 0.4018 0.2205 0.082 Uiso 1 1 calc R . .
C11 C 0.3449(7) 0.3653(7) 0.1600(10) 0.062(5) Uani 1 1 d U . .
H11A H 0.3342 0.3831 0.1130 0.075 Uiso 1 1 calc R . .
H11B H 0.3312 0.3295 0.1470 0.075 Uiso 1 1 calc R . .
C12 C 0.2589(8) 0.3870(7) 0.1496(10) 0.058(4) Uani 1 1 d U . .
C13 C 0.2333(9) 0.4024(7) 0.1833(10) 0.067(5) Uani 1 1 d U . .
C14 C 0.1771(8) 0.4042(7) 0.1482(10) 0.065(5) Uani 1 1 d U . .
H14 H 0.1599 0.4160 0.1735 0.078 Uiso 1 1 calc R . .
C15 C 0.1431(8) 0.3887(7) 0.0738(10) 0.065(5) Uani 1 1 d U . .
C16 C 0.1692(7) 0.3708(7) 0.0408(9) 0.060(4) Uani 1 1 d U . .
C17 C 0.2267(7) 0.3717(7) 0.0775(9) 0.066(5) Uani 1 1 d U . .
H17 H 0.2448 0.3615 0.0526 0.079 Uiso 1 1 calc R . .
C18 C 0.2460(8) 0.4281(8) 0.2949(10) 0.088(7) Uani 1 1 d U . .
H18A H 0.2177 0.4557 0.2698 0.132 Uiso 1 1 calc R . .
H18B H 0.2761 0.4386 0.3464 0.132 Uiso 1 1 calc R . .
H18C H 0.2265 0.3975 0.2968 0.132 Uiso 1 1 calc R . .
C19 C 0.3569(7) 0.0208(7) 0.4184(11) 0.071(4) Uani 1 1 d U . .
H19A H 0.3745 -0.0086 0.4532 0.086 Uiso 1 1 calc R . .
H19B H 0.3596 0.0151 0.3745 0.086 Uiso 1 1 calc R . .
C20 C 0.2949(7) 0.0279(7) 0.3933(10) 0.064(4) Uani 1 1 d U . .
H20A H 0.2691 0.0062 0.3489 0.077 Uiso 1 1 calc R . .
H20B H 0.2900 0.0187 0.4345 0.077 Uiso 1 1 calc R . .
C21 C 0.2219(7) 0.0939(8) 0.3223(9) 0.072(5) Uani 1 1 d U . .
H21A H 0.1990 0.0773 0.3393 0.087 Uiso 1 1 calc R . .
H21B H 0.2180 0.1313 0.3248 0.087 Uiso 1 1 calc R . .
C22 C 0.1973(8) 0.0800(7) 0.2447(10) 0.065(5) Uani 1 1 d U . .
C23 C 0.2321(8) 0.0657(7) 0.2191(10) 0.071(5) Uani 1 1 d U . .
H23 H 0.2727 0.0625 0.2531 0.086 Uiso 1 1 calc R . .
C24 C 0.2058(8) 0.0564(7) 0.1435(10) 0.070(5) Uani 1 1 d U . .
H24 H 0.2288 0.0462 0.1253 0.085 Uiso 1 1 calc R . .
C25 C 0.1487(9) 0.0615(7) 0.0946(11) 0.075(5) Uani 1 1 d U . .
C26 C 0.1147(8) 0.0711(8) 0.1208(10) 0.077(6) Uani 1 1 d U . .
H26 H 0.0738 0.0719 0.0876 0.093 Uiso 1 1 calc R . .
C27 C 0.1400(8) 0.0793(7) 0.1931(10) 0.068(5) Uani 1 1 d U . .
H27 H 0.1157 0.0853 0.2107 0.082 Uiso 1 1 calc R . .
C28 C 0.0761(8) 0.0634(8) -0.0307(11) 0.083(5) Uani 1 1 d U . .
H28A H 0.0503 0.0485 -0.0173 0.099 Uiso 1 1 calc R . .
H28B H 0.0656 0.0479 -0.0792 0.099 Uiso 1 1 calc R . .
C29 C 0.0648(8) 0.1176(8) -0.0425(10) 0.073(5) Uani 1 1 d U . .
H29A H 0.0645 0.1327 -0.0001 0.088 Uiso 1 1 calc R . .
H29B H 0.0267 0.1239 -0.0898 0.088 Uiso 1 1 calc R . .
C30 C 0.1116(7) 0.1907(8) -0.0451(9) 0.058(4) Uani 1 1 d U . .
C31 C 0.1665(8) 0.2128(8) -0.0205(9) 0.059(4) Uani 1 1 d U . .
C32 C 0.1703(7) 0.2627(8) -0.0202(8) 0.058(4) Uani 1 1 d U . .
H32 H 0.2071 0.2770 -0.0025 0.070 Uiso 1 1 calc R . .
C33 C 0.1249(7) 0.2963(7) -0.0435(9) 0.060(4) Uani 1 1 d U . .
C34 C 0.0744(7) 0.2741(8) -0.0609(9) 0.058(4) Uani 1 1 d U . .
C35 C 0.0700(7) 0.2223(8) -0.0641(9) 0.059(4) Uani 1 1 d U . .
H35 H 0.0331 0.2081 -0.0818 0.071 Uiso 1 1 calc R . .
C36 C 0.2361(8) 0.1639(8) 0.0731(11) 0.086(6) Uani 1 1 d U . .
H36A H 0.2067 0.1515 0.0812 0.129 Uiso 1 1 calc R . .
H36B H 0.2581 0.1916 0.1085 0.129 Uiso 1 1 calc R . .
H36C H 0.2623 0.1358 0.0813 0.129 Uiso 1 1 calc R . .
C37 C 0.3979(8) 0.0690(8) 0.5344(9) 0.075(5) Uani 1 1 d U . .
H37A H 0.3669 0.0523 0.5366 0.090 Uiso 1 1 calc R . .
H37B H 0.4349 0.0513 0.5700 0.090 Uiso 1 1 calc R . .
C38 C 0.4022(8) 0.1217(7) 0.5541(9) 0.066(4) Uani 1 1 d U . .
H38A H 0.4405 0.1354 0.5697 0.079 Uiso 1 1 calc R . .
H38B H 0.3971 0.1262 0.5962 0.079 Uiso 1 1 calc R . .
C39 C 0.3551(7) 0.1999(7) 0.4970(9) 0.062(4) Uani 1 1 d U . .
H39A H 0.3813 0.2170 0.4860 0.074 Uiso 1 1 calc R . .
H39B H 0.3699 0.2066 0.5506 0.074 Uiso 1 1 calc R . .
C40 C 0.2982(8) 0.2224(8) 0.4502(10) 0.067(5) Uani 1 1 d U . .
C41 C 0.2492(8) 0.1974(7) 0.4425(9) 0.064(4) Uani 1 1 d U . .
H41 H 0.2531 0.1649 0.4647 0.077 Uiso 1 1 calc R . .
C42 C 0.1985(8) 0.2209(7) 0.4036(9) 0.058(4) Uani 1 1 d U . .
H42 H 0.1665 0.2043 0.3995 0.070 Uiso 1 1 calc R . .
C43 C 0.1892(8) 0.2659(8) 0.3699(9) 0.056(4) Uani 1 1 d U . .
C44 C 0.2329(8) 0.2907(8) 0.3763(10) 0.073(5) Uani 1 1 d U . .
H44 H 0.2270 0.3232 0.3534 0.088 Uiso 1 1 calc R . .
C45 C 0.2868(7) 0.2693(7) 0.4160(9) 0.062(5) Uani 1 1 d U . .
H45 H 0.3178 0.2878 0.4201 0.075 Uiso 1 1 calc R . .
C46 C 0.1232(7) 0.3273(7) 0.2908(9) 0.061(4) Uani 1 1 d U . .
H46A H 0.1359 0.3231 0.2559 0.073 Uiso 1 1 calc R . .
H46B H 0.1446 0.3565 0.3245 0.073 Uiso 1 1 calc R . .
C47 C 0.0637(7) 0.3376(7) 0.2492(10) 0.067(5) Uani 1 1 d U . .
H47A H 0.0566 0.3717 0.2257 0.080 Uiso 1 1 calc R . .
H47B H 0.0505 0.3382 0.2838 0.080 Uiso 1 1 calc R . .
C48 C 0.0323(8) 0.3052(7) 0.1292(11) 0.062(5) Uani 1 1 d U . .
C49 C 0.0059(8) 0.2668(8) 0.0822(10) 0.060(4) Uani 1 1 d U . .
C50 C 0.0052(8) 0.2684(7) 0.0161(10) 0.068(5) Uani 1 1 d U . .
H50 H -0.0110 0.2407 -0.0183 0.082 Uiso 1 1 calc R . .
C51 C 0.0275(7) 0.3094(8) -0.0001(10) 0.059(4) Uani 1 1 d U . .
C52 C 0.0525(8) 0.3462(7) 0.0472(11) 0.062(4) Uani 1 1 d U . .
C53 C 0.0555(7) 0.3441(7) 0.1127(10) 0.062(4) Uani 1 1 d U . .
H53 H 0.0745 0.3709 0.1484 0.075 Uiso 1 1 calc R . .
C54 C -0.0317(9) 0.1852(8) 0.0567(10) 0.085(6) Uani 1 1 d U . .
H54A H -0.0681 0.1918 0.0083 0.127 Uiso 1 1 calc R . .
H54B H -0.0372 0.1575 0.0830 0.127 Uiso 1 1 calc R . .
H54C H -0.0019 0.1754 0.0478 0.127 Uiso 1 1 calc R . .
C55 C 0.1347(7) 0.3506(7) -0.0383(9) 0.060(4) Uani 1 1 d U . .
H55A H 0.0969 0.3683 -0.0666 0.072 Uiso 1 1 calc R . .
H55B H 0.1551 0.3591 -0.0631 0.072 Uiso 1 1 calc R . .
C56 C 0.0248(7) 0.3039(7) -0.0744(9) 0.063(4) Uani 1 1 d U . .
H56A H -0.0116 0.2867 -0.1129 0.076 Uiso 1 1 calc R . .
H56B H 0.0252 0.3382 -0.0937 0.076 Uiso 1 1 calc R . .
C57 C 0.0783(8) 0.3929(8) 0.0347(11) 0.079(5) Uani 1 1 d U . .
H57A H 0.0603 0.3976 -0.0201 0.095 Uiso 1 1 calc R . .
H57B H 0.0694 0.4234 0.0539 0.095 Uiso 1 1 calc R . .
C61 C 0.1643(7) 0.2569(6) 0.1443(9) 0.067(5) Uani 1 1 d D . .
H61A H 0.1533 0.2573 0.0914 0.081 Uiso 1 1 calc R . .
H61B H 0.1428 0.2845 0.1503 0.081 Uiso 1 1 calc R . .
Cl1 Cl 0.2361(2) 0.2673(2) 0.2033(3) 0.104(2) Uani 1 1 d D . .
Cl2 Cl 0.1465(3) 0.1995(3) 0.1637(4) 0.149(3) Uani 1 1 d D . .
C62 C 0.3965(12) 0.4463(10) 0.3432(14) 0.133(10) Uani 1 1 d . . .
H62A H 0.3623 0.4686 0.3241 0.160 Uiso 1 1 calc R . .
H62B H 0.3833 0.4143 0.3134 0.160 Uiso 1 1 calc R . .
Cl3 Cl 0.4451(3) 0.4764(3) 0.3298(4) 0.124(2) Uani 1 1 d . . .
Cl4 Cl 0.4248(3) 0.4325(3) 0.4345(3) 0.137(3) Uani 1 1 d . . .
C63 C 0.011(2) 0.1935(10) 0.253(6) 0.065(12) Uani 0.50 1 d PDU A -1
H63A H 0.0063 0.2094 0.2073 0.078 Uiso 0.50 1 calc PR A -1
H63B H 0.0226 0.2204 0.2910 0.078 Uiso 0.50 1 calc PR A -1
Cl5 Cl 0.063(2) 0.1482(14) 0.287(3) 0.153(14) Uani 0.50 1 d PDU A -1
Cl6 Cl -0.0536(15) 0.1673(14) 0.229(2) 0.106(8) Uani 0.50 1 d PDU A -1
C64 C 0.167(4) 0.025(5) 0.461(3) 0.27(3) Uani 0.33(2) 1 d PDU B 1
H64A H 0.1824 -0.0101 0.4766 0.324 Uiso 0.33(2) 1 calc PR B 1
H64B H 0.1461 0.0329 0.4855 0.324 Uiso 0.33(2) 1 calc PR B 1
Cl7 Cl 0.1173(18) 0.024(2) 0.367(2) 0.187(14) Uani 0.33(2) 1 d PDU B 1
Cl8 Cl 0.224(2) 0.066(2) 0.496(2) 0.29(2) Uani 0.33(2) 1 d PDU B 1
C64' C 0.149(3) 0.0367(12) 0.451(3) 0.246(18) Uani 0.67(2) 1 d PDU B 2
H64C H 0.1072 0.0371 0.4298 0.296 Uiso 0.67(2) 1 calc PR B 2
H64D H 0.1678 0.0186 0.5002 0.296 Uiso 0.67(2) 1 calc PR B 2
Cl7' Cl 0.1717(7) 0.0975(5) 0.4711(8) 0.162(7) Uani 0.67(2) 1 d PDU B 2
Cl8' Cl 0.1587(14) -0.0011(8) 0.3928(15) 0.222(10) Uani 0.67(2) 1 d PDU B 2
C65 C 0.3645(12) 0.0008(10) 0.6572(18) 0.141(12) Uani 0.64(2) 1 d PDU C 3
H65A H 0.3867 0.0136 0.7097 0.170 Uiso 0.64(2) 1 calc PR C 3
H65B H 0.3915 -0.0015 0.6408 0.170 Uiso 0.64(2) 1 calc PR C 3
Cl9 Cl 0.3136(8) 0.0440(7) 0.6027(11) 0.174(7) Uani 0.64(2) 1 d PDU C 3
Cl10 Cl 0.3406(7) -0.0598(6) 0.6571(11) 0.185(8) Uani 0.64(2) 1 d PDU C 3
C65' C 0.331(3) 0.0254(18) 0.607(5) 0.18(2) Uani 0.36(2) 1 d PDU C 4
H65C H 0.3451 0.0293 0.6610 0.214 Uiso 0.36(2) 1 calc PR C 4
H65D H 0.3614 0.0385 0.6009 0.214 Uiso 0.36(2) 1 calc PR C 4
Cl9' Cl 0.271(3) 0.0618(15) 0.555(3) 0.279(19) Uani 0.36(2) 1 d PDU C 4
Cl1" Cl 0.3214(16) -0.0387(13) 0.585(2) 0.234(14) Uani 0.36(2) 1 d PDU C 4
Cl11 Cl 0.4439(4) -0.0254(3) 0.3371(5) 0.179(4) Uani 1 1 d . . .
O10 O 0.521(3) 0.555(2) 0.378(2) 0.17(3) Uani 0.33(4) 1 d PU D 1
H10C H 0.5627 0.5508 0.3975 0.199 Uiso 0.33(4) 1 calc PR D 1
H10D H 0.4943 0.5566 0.3228 0.199 Uiso 0.33(4) 1 calc PR D 1
O10' O 0.501(7) 0.626(5) 0.339(7) 0.23(8) Uani 0.17(4) 1 d PU D 2
H10E H 0.5426 0.6234 0.3567 0.275 Uiso 0.17(4) 1 calc PR D 2
H10F H 0.4737 0.6288 0.2833 0.275 Uiso 0.17(4) 1 calc PR D 2
O11 O 0.5000 0.0514(9) 0.7500 0.162(10) Uani 1 2 d S . .
H11C H 0.5407 0.0401 0.7756 0.194 Uiso 0.50 1 calc PR . .
H11D H 0.4759 0.0479 0.6944 0.194 Uiso 0.50 1 calc PR . .
O12 O 0.5000 0.150(2) 0.2500 0.30(2) Uani 1 2 d S . .
H12A H 0.5407 0.1414 0.2693 0.357 Uiso 0.50 1 calc PR . .
H12B H 0.4718 0.1471 0.1947 0.357 Uiso 0.50 1 calc PR . .
O13 O 0.5131(7) 0.0314(8) 0.3662(10) 0.073(8) Uani 0.68(3) 1 d PU E 1
H13A H 0.5537 0.0216 0.3876 0.088 Uiso 0.68(3) 1 calc PR E 1
H13B H 0.4857 0.0279 0.3109 0.088 Uiso 0.68(3) 1 calc PR E 1
O13' O 0.5082(17) 0.073(2) 0.328(2) 0.075(14) Uani 0.32(3) 1 d PU E 2
H13C H 0.5488 0.0639 0.3490 0.090 Uiso 0.32(3) 1 calc PR E 2
H13D H 0.4805 0.0700 0.2731 0.090 Uiso 0.32(3) 1 calc PR E 2

loop_
_atom_site_aniso_label
_atom_site_aniso_U_11
_atom_site_aniso_U_22
_atom_site_aniso_U_33
_atom_site_aniso_U_23
_atom_site_aniso_U_13
_atom_site_aniso_U_12
P1 0.039(3) 0.080(4) 0.047(3) 0.000(3) 0.015(3) 0.001(2)
N1 0.050(7) 0.070(8) 0.059(8) 0.007(6) 0.027(7) 0.004(6)
N2 0.056(9) 0.105(11) 0.030(7) 0.007(6) 0.020(7) 0.013(7)
N3 0.045(6) 0.080(9) 0.060(8) -0.022(7) 0.018(6) -0.007(5)
N4 0.049(9) 0.073(8) 0.042(6) -0.007(6) 0.017(6) -0.009(6)
O1 0.059(8) 0.083(8) 0.058(7) -0.004(6) 0.025(6) -0.011(6)
O2 0.053(6) 0.107(10) 0.059(7) -0.017(7) 0.033(6) -0.015(7)
O3 0.075(9) 0.107(11) 0.072(7) -0.004(7) 0.052(7) -0.001(7)
O4 0.064(8) 0.131(11) 0.050(6) 0.000(7) 0.028(6) -0.006(7)
O5 0.050(8) 0.098(7) 0.078(8) -0.013(8) 0.045(8) -0.008(6)
O6 0.048(7) 0.110(9) 0.060(7) -0.006(7) 0.038(7) 0.005(6)
O7 0.067(7) 0.074(9) 0.066(8) 0.006(6) 0.041(7) 0.002(6)
O8 0.063(8) 0.090(10) 0.072(8) -0.003(6) 0.048(7) -0.002(6)
O9 0.071(9) 0.096(10) 0.066(8) -0.005(7) 0.042(8) -0.026(7)
C1 0.042(10) 0.083(14) 0.078(11) 0.023(10) 0.030(10) 0.008(7)
C2 0.061(13) 0.104(16) 0.063(11) 0.011(9) 0.035(11) 0.017(9)
C3 0.041(11) 0.073(10) 0.051(9) 0.004(8) 0.014(9) 0.002(7)
C4 0.029(10) 0.082(10) 0.046(11) -0.019(8) 0.014(9) -0.018(9)
C5 0.061(13) 0.073(10) 0.054(11) -0.008(9) 0.030(10) -0.003(10)
C6 0.059(12) 0.078(10) 0.045(11) 0.002(9) 0.028(10) 0.004(10)
C7 0.033(11) 0.069(9) 0.040(10) 0.004(8) 0.008(9) 0.009(9)
C8 0.045(12) 0.077(10) 0.046(11) -0.006(9) 0.020(9) 0.002(9)
C9 0.063(13) 0.090(12) 0.048(11) -0.017(9) 0.028(10) -0.020(11)
C10 0.059(8) 0.093(14) 0.054(10) -0.002(9) 0.032(9) -0.004(10)
C11 0.053(8) 0.080(14) 0.058(10) 0.011(10) 0.033(7) 0.012(9)
C12 0.049(7) 0.083(14) 0.049(8) 0.014(9) 0.032(7) -0.006(9)
C13 0.067(8) 0.097(15) 0.054(9) 0.008(10) 0.045(8) -0.010(11)
C14 0.074(8) 0.077(13) 0.070(9) -0.002(10) 0.056(8) -0.003(11)
C15 0.064(8) 0.092(15) 0.059(9) 0.021(9) 0.046(8) 0.003(9)
C16 0.048(7) 0.094(13) 0.047(8) -0.002(8) 0.033(7) -0.016(9)
C17 0.043(7) 0.108(15) 0.049(8) 0.002(10) 0.027(7) 0.003(10)
C18 0.081(16) 0.133(19) 0.058(12) -0.020(12) 0.044(12) -0.026(13)
C19 0.047(9) 0.076(8) 0.074(12) 0.005(9) 0.022(11) -0.004(6)
C20 0.051(8) 0.093(9) 0.052(10) 0.005(10) 0.030(9) -0.001(7)
C21 0.039(7) 0.111(14) 0.060(8) -0.011(10) 0.024(7) 0.003(8)
C22 0.043(8) 0.090(14) 0.054(7) -0.009(10) 0.023(6) -0.017(10)
C23 0.058(10) 0.099(15) 0.060(8) 0.001(11) 0.035(8) -0.006(11)
C24 0.064(9) 0.087(14) 0.067(8) -0.019(11) 0.041(7) -0.031(11)
C25 0.075(10) 0.090(15) 0.061(8) -0.023(11) 0.039(7) -0.031(12)
C26 0.053(10) 0.119(17) 0.043(8) -0.007(11) 0.017(7) -0.005(11)
C27 0.053(8) 0.096(14) 0.056(8) -0.017(11) 0.031(7) -0.014(10)
C28 0.058(10) 0.114(11) 0.070(10) -0.009(12) 0.032(8) -0.015(11)
C29 0.048(11) 0.115(11) 0.056(11) -0.006(11) 0.028(10) -0.014(9)
C30 0.042(8) 0.091(9) 0.042(10) -0.014(11) 0.025(10) -0.004(7)
C31 0.045(8) 0.102(9) 0.034(9) -0.016(10) 0.024(9) -0.005(7)
C32 0.032(9) 0.102(9) 0.028(9) 0.002(11) 0.009(9) -0.002(7)
C33 0.035(9) 0.089(9) 0.039(10) 0.011(9) 0.009(10) -0.005(7)
C34 0.039(9) 0.090(9) 0.049(11) 0.008(10) 0.027(10) 0.000(7)
C35 0.040(9) 0.092(8) 0.052(11) 0.000(11) 0.030(10) -0.007(7)
C36 0.066(14) 0.125(18) 0.089(12) 0.022(12) 0.057(13) 0.023(11)
C37 0.067(14) 0.091(10) 0.051(8) 0.025(8) 0.023(10) 0.007(10)
C38 0.055(12) 0.095(10) 0.033(7) 0.014(7) 0.016(8) -0.006(9)
C39 0.047(8) 0.067(8) 0.046(10) -0.007(7) 0.011(9) -0.015(8)
C40 0.059(9) 0.091(12) 0.047(11) -0.001(9) 0.028(10) 0.003(8)
C41 0.063(9) 0.090(12) 0.039(10) -0.005(9) 0.028(10) -0.002(8)
C42 0.059(9) 0.075(12) 0.050(12) -0.012(8) 0.035(10) -0.005(8)
C43 0.054(8) 0.079(12) 0.039(11) -0.014(8) 0.029(10) 0.000(8)
C44 0.057(9) 0.100(14) 0.057(12) 0.013(10) 0.029(11) 0.005(8)
C45 0.052(9) 0.083(12) 0.059(12) 0.000(9) 0.035(10) 0.006(8)
C46 0.055(8) 0.079(12) 0.059(11) 0.002(8) 0.038(8) 0.005(8)
C47 0.047(9) 0.105(15) 0.066(10) -0.008(8) 0.043(9) 0.012(8)
C48 0.056(13) 0.074(12) 0.083(11) -0.008(8) 0.055(12) 0.007(8)
C49 0.048(13) 0.072(12) 0.055(10) 0.015(8) 0.025(10) 0.011(8)
C50 0.061(13) 0.086(13) 0.070(11) 0.008(9) 0.045(11) 0.010(9)
C51 0.014(10) 0.106(13) 0.058(10) 0.007(8) 0.021(9) 0.005(8)
C52 0.052(12) 0.081(12) 0.080(12) -0.001(8) 0.053(12) 0.016(8)
C53 0.030(10) 0.097(13) 0.061(10) 0.002(9) 0.026(10) -0.003(8)
C54 0.103(17) 0.106(14) 0.040(11) 0.003(9) 0.036(12) -0.037(13)
C55 0.035(9) 0.097(9) 0.050(8) 0.003(9) 0.025(7) -0.006(8)
C56 0.047(10) 0.099(12) 0.046(9) 0.019(8) 0.027(10) 0.013(8)
C57 0.067(8) 0.101(13) 0.085(12) 0.019(10) 0.051(9) 0.009(9)
C61 0.075(15) 0.064(13) 0.066(12) 0.004(10) 0.042(12) 0.017(10)
Cl1 0.078(4) 0.127(5) 0.085(4) 0.013(3) 0.032(4) -0.003(3)
Cl2 0.086(5) 0.163(7) 0.159(6) 0.054(5) 0.044(5) -0.010(4)
C62 0.14(3) 0.15(2) 0.12(2) 0.046(18) 0.07(2) 0.066(19)
Cl3 0.080(5) 0.172(7) 0.102(5) -0.001(4) 0.040(4) 0.016(4)
Cl4 0.128(6) 0.180(7) 0.083(4) 0.007(4) 0.047(4) 0.029(5)
C63 0.07(3) 0.06(2) 0.08(3) 0.01(3) 0.06(4) -0.001(15)
Cl5 0.078(13) 0.13(3) 0.18(3) -0.02(2) 0.03(2) 0.040(15)
Cl6 0.053(13) 0.12(2) 0.108(12) -0.029(16) 0.022(12) -0.036(12)
C64 0.32(4) 0.25(4) 0.19(3) -0.08(4) 0.11(4) -0.04(3)
Cl7 0.21(3) 0.25(4) 0.17(2) -0.01(2) 0.15(2) -0.05(2)
Cl8 0.19(4) 0.40(5) 0.21(4) -0.02(4) 0.07(3) -0.01(4)
C64' 0.30(4) 0.22(2) 0.19(3) -0.09(3) 0.11(3) -0.10(3)
Cl7' 0.139(14) 0.174(11) 0.169(12) 0.020(9) 0.084(11) -0.030(9)
Cl8' 0.27(3) 0.195(17) 0.27(2) -0.028(14) 0.19(2) -0.065(17)
C65 0.12(3) 0.26(2) 0.06(2) 0.04(2) 0.05(2) -0.049(15)
Cl9 0.160(15) 0.270(16) 0.151(14) 0.016(13) 0.122(13) 0.027(12)
Cl10 0.201(16) 0.205(13) 0.197(18) -0.073(12) 0.140(14) -0.076(11)
C65' 0.18(4) 0.27(3) 0.10(3) 0.03(3) 0.09(3) -0.06(3)
Cl9' 0.23(4) 0.32(3) 0.23(4) 0.00(3) 0.10(3) 0.00(3)
Cl1" 0.27(3) 0.27(2) 0.17(3) 0.02(2) 0.13(3) -0.05(2)
Cl11 0.225(10) 0.193(8) 0.187(8) 0.032(6) 0.157(8) 0.057(7)
O10 0.27(7) 0.18(6) 0.09(3) 0.02(3) 0.13(4) 0.12(4)
O10' 0.33(12) 0.20(10) 0.21(9) -0.09(7) 0.18(8) 0.08(7)
O11 0.17(3) 0.12(2) 0.25(3) 0.000 0.15(3) 0.000
O12 0.26(5) 0.51(7) 0.083(19) 0.000 0.07(3) 0.000
O13 0.056(12) 0.083(18) 0.057(12) -0.014(11) 0.017(10) 0.038(10)
O13' 0.06(2) 0.10(3) 0.07(2) -0.01(2) 0.04(2) 0.00(2)

loop_
_atom_type_symbol
_atom_type_description
_atom_type_scat_dispersion_real
_atom_type_scat_dispersion_imag
_atom_type_scat_source
C C 0.0033 0.0016 'International Tables Vol C Tables 4.2.6.8 and 6.1.1.4'
H H 0.0000 0.0000 'International Tables Vol C Tables 4.2.6.8 and 6.1.1.4'
N N 0.0061 0.0033 'International Tables Vol C Tables 4.2.6.8 and 6.1.1.4'
O O 0.0106 0.0060 'International Tables Vol C Tables 4.2.6.8 and 6.1.1.4'
P P 0.1023 0.0942 'International Tables Vol C Tables 4.2.6.8 and 6.1.1.4'
Cl Cl 0.1484 0.1585 'International Tables Vol C Tables 4.2.6.8 and 6.1.1.4'

loop_
_geom_angle_atom_site_label_1
_geom_angle_atom_site_label_2
_geom_angle_atom_site_label_3
_geom_angle
N3 P1 N2 121.0(10)
N3 P1 N4 116.6(8)
N2 P1 N4 121.1(10)
N3 P1 N1 85.5(12)
N2 P1 N1 86.1(10)
N4 P1 N1 86.9(9)
C19 N1 C1 112.3(14)
C19 N1 C37 112.6(15)
C1 N1 C37 112.0(15)
C19 N1 P1 108.5(14)
C1 N1 P1 106.2(12)
C37 N1 P1 104.7(11)
C3 N2 C2 116.4(14)
C3 N2 P1 121.2(14)
C2 N2 P1 119.6(13)
C20 N3 C21 117.1(14)
C20 N3 P1 122.0(13)
C21 N3 P1 120.6(15)
C39 N4 C38 113.5(14)
C39 N4 P1 121.8(12)
C38 N4 P1 119.5(14)
C7 O1 C10 117.3(14)
C12 O2 C11 115.8(15)
C18 O3 C13 116.5(17)
C25 O4 C28 112.8(17)
C30 O5 C29 114.7(14)
C31 O6 C36 113.5(13)
C43 O7 C46 118.2(15)
C48 O8 C47 115.4(15)
C49 O9 C54 119.1(16)
C2 C1 N1 104.3(16)
N2 C2 C1 108.8(15)
N2 C3 C4 115.5(16)
C9 C4 C5 115.8(19)
C9 C4 C3 121.8(18)
C5 C4 C3 122.2(17)
C6 C5 C4 120.1(18)
C7 C6 C5 122(2)
C6 C7 O1 126.1(19)
C6 C7 C8 119(2)
O1 C7 C8 115.3(18)
C9 C8 C7 118.4(18)
C4 C9 C8 125(2)
O1 C10 C11 113.5(15)
O2 C11 C10 110.0(17)
C13 C12 C17 120(2)
C13 C12 O2 116.8(18)
C17 C12 O2 123.6(16)
C14 C13 C12 122(2)
C14 C13 O3 122.8(18)
C12 C13 O3 115(2)
C13 C14 C15 119.1(18)
C16 C15 C14 118.5(19)
C16 C15 C57 124.2(18)
C14 C15 C57 117.2(17)
C17 C16 C15 120.4(18)
C17 C16 C55 118.6(15)
C15 C16 C55 121.1(18)
C16 C17 C12 120.0(17)
N1 C19 C20 104.6(16)
N3 C20 C19 106.2(14)
C22 C21 N3 115.5(16)
C27 C22 C23 116(2)
C27 C22 C21 122.4(18)
C23 C22 C21 121.6(19)
C24 C23 C22 118(2)
C25 C24 C23 121.6(19)
O4 C25 C24 110.5(19)
O4 C25 C26 129(2)
C24 C25 C26 120(2)
C27 C26 C25 118(2)
C26 C27 C22 125.8(19)
O4 C28 C29 116.5(17)
C28 C29 O5 107.5(17)
C35 C30 O5 128.7(19)
C35 C30 C31 116(2)
O5 C30 C31 114.8(17)
O6 C31 C32 124.2(18)
O6 C31 C30 118(2)
C32 C31 C30 118.1(19)
C31 C32 C33 125.1(19)
C34 C33 C32 115(2)
C34 C33 C55 124.2(17)
C32 C33 C55 120.1(18)
C35 C34 C33 119.1(17)
C35 C34 C56 118.2(17)
C33 C34 C56 123(2)
C30 C35 C34 125.6(19)
C38 C37 N1 107.3(15)
C37 C38 N4 106.2(15)
N4 C39 C40 114.5(14)
C45 C40 C41 115.0(19)
C45 C40 C39 125.0(18)
C41 C40 C39 119.8(19)
C42 C41 C40 118(2)
C41 C42 C43 124.7(19)
C44 C43 O7 124(2)
C44 C43 C42 119(2)
O7 C43 C42 116.8(18)
C43 C44 C45 120(2)
C44 C45 C40 123.2(19)
O7 C46 C47 110.7(15)
C46 C47 O8 112.0(15)
C49 C48 C53 121(2)
C49 C48 O8 111.5(19)
C53 C48 O8 126.9(18)
O9 C49 C48 121.0(19)
O9 C49 C50 123.2(19)
C48 C49 C50 116(2)
C51 C50 C49 121.4(19)
C52 C51 C50 121(2)
C52 C51 C56 124.7(18)
C50 C51 C56 114.3(18)
C51 C52 C53 118(2)
C51 C52 C57 125(2)
C53 C52 C57 116.7(19)
C52 C53 C48 122.2(19)
C33 C55 C16 114.2(15)
C34 C56 C51 109.9(13)
C15 C57 C52 112.4(16)
Cl1 C61 Cl2 110.1(10)
Cl4 C62 Cl3 112.6(17)
Cl5 C63 Cl6 110.4(17)
Cl7 C64 Cl8 118(3)
Cl7' C64' Cl8' 123(2)
Cl9 C65 Cl10 116(2)
Cl9' C65' Cl1" 115(3)

loop_
_geom_bond_atom_site_label_1
_geom_bond_atom_site_label_2
_geom_bond_distance
P1 N3 1.58(2)
P1 N2 1.624(19)
P1 N4 1.67(2)
P1 N1 1.93(2)
N1 C19 1.40(2)
N1 C1 1.47(3)
N1 C37 1.51(3)
N2 C3 1.41(2)
N2 C2 1.41(2)
N3 C20 1.42(3)
N3 C21 1.45(2)
N4 C39 1.39(2)
N4 C38 1.44(2)
O1 C7 1.36(2)
O1 C10 1.41(2)
O2 C12 1.38(2)
O2 C11 1.39(2)
O3 C18 1.34(2)
O3 C13 1.36(2)
O4 C25 1.34(3)
O4 C28 1.41(2)
O5 C30 1.32(2)
O5 C29 1.45(2)
O6 C31 1.30(2)
O6 C36 1.39(2)
O7 C43 1.32(2)
O7 C46 1.37(2)
O8 C48 1.35(2)
O8 C47 1.43(2)
O9 C49 1.31(2)
O9 C54 1.36(2)
C1 C2 1.44(3)
C3 C4 1.45(3)
C4 C9 1.31(2)
C4 C5 1.39(2)
C5 C6 1.35(3)
C6 C7 1.31(2)
C7 C8 1.37(2)
C8 C9 1.35(3)
C10 C11 1.44(3)
C12 C13 1.32(2)
C12 C17 1.34(3)
C13 C14 1.31(3)
C14 C15 1.38(3)
C15 C16 1.34(2)
C15 C57 1.51(3)
C16 C17 1.33(3)
C16 C55 1.50(3)
C19 C20 1.51(3)
C21 C22 1.44(3)
C22 C27 1.34(3)
C22 C23 1.40(3)
C23 C24 1.37(3)
C24 C25 1.34(3)
C25 C26 1.36(3)
C26 C27 1.31(3)
C28 C29 1.45(3)
C30 C35 1.29(2)
C30 C31 1.43(3)
C31 C32 1.31(3)
C32 C33 1.38(3)
C33 C34 1.37(3)
C33 C55 1.44(3)
C34 C35 1.36(3)
C34 C56 1.47(3)
C37 C38 1.43(3)
C39 C40 1.45(3)
C40 C45 1.37(3)
C40 C41 1.44(3)
C41 C42 1.33(2)
C42 C43 1.33(3)
C43 C44 1.32(3)
C44 C45 1.37(3)
C46 C47 1.40(3)
C48 C49 1.32(3)
C48 C53 1.35(2)
C49 C50 1.40(3)
C50 C51 1.38(3)
C51 C52 1.29(2)
C51 C56 1.55(3)
C52 C53 1.35(3)
C52 C57 1.52(3)
C61 Cl1 1.69(2)
C61 Cl2 1.70(2)
C62 Cl4 1.68(3)
C62 Cl3 1.72(3)
C63 Cl5 1.69(3)
C63 Cl6 1.72(3)
C64 Cl7 1.69(3)
C64 Cl8 1.72(3)
C64' Cl7' 1.68(3)
C64' Cl8' 1.72(3)
C65 Cl9 1.68(3)
C65 Cl10 1.72(3)
C65' Cl9' 1.69(3)
C65' Cl1" 1.72(3)
